data_2014973
loop_
_publ_author_name
'D\"ur\"ust, Ya\,sar'
'Altu\(g, Cevher'
'Bozkurt, \,Cetin'
'Fronczek, Frank R.'

_publ_section_title
;
 Bis(3-phenyl-1,2,4-thiadiazole-5-thiolato)mercury(II)
;
_journal_coeditor_code EM1000
_journal_issue 9
_journal_name_full 'Acta Crystallographica Section C'
_journal_page_first m442
_journal_page_last m444
_journal_paper_doi 10.1107/S0108270105025734
_journal_volume 61
_journal_year 2005
_chemical_formula_iupac '[Hg (C8 H5 N2 S2)2]'
_chemical_formula_moiety 'C16 H10 Hg N4 S4'
_chemical_formula_sum 'C16 H10 Hg N4 S4'
_chemical_formula_weight 587.11
_chemical_melting_point 490.5(15)
_chemical_name_systematic
;
Bis(3-phenyl-1,2,4-thiadiazole-5-thiolato)mercury(II)
;
_space_group_IT_number 5
_symmetry_cell_setting monoclinic
_symmetry_space_group_name_Hall 'C 2y'
_symmetry_space_group_name_H-M 'C 1 2 1'
_atom_sites_solution_hydrogens geom
_atom_sites_solution_primary direct
_atom_sites_solution_secondary difmap
_audit_creation_method SHELXL97
_cell_angle_alpha 90
_cell_angle_beta 108.871(9)
_cell_angle_gamma 90
_cell_formula_units_Z 2
_cell_length_a 23.066(2)
_cell_length_b 5.0026(4)
_cell_length_c 8.0220(7)
_cell_measurement_reflns_used 1083
_cell_measurement_temperature 105
_cell_measurement_theta_max 28.3
_cell_measurement_theta_min 2.5
_cell_volume 875.90(14)
_computing_cell_refinement 'SCALEPACK (Otwinowski & Minor, 1997)'
_computing_data_collection 'COLLECT (Nonius, 2000)'
_computing_data_reduction 'DENZO (Otwinowski & Minor, 1997) and SCALEPACK'
_computing_molecular_graphics 'ORTEP-3 for Windows (Farrugia, 1997)'
_computing_publication_material SHELXL97
_computing_structure_refinement 'SHELXL97 (Sheldrick, 1997)'
_computing_structure_solution 'SIR97 (Altomare  et al., 1999)'
_diffrn_ambient_temperature 105
_diffrn_measured_fraction_theta_full 0.996
_diffrn_measured_fraction_theta_max 0.996
_diffrn_measurement_device 'Nonius KappaCCD (with Oxford Cryostream)'
_diffrn_measurement_method '\w scans with \k offsets'
_diffrn_radiation_monochromator graphite
_diffrn_radiation_source 'fine-focus sealed tube'
_diffrn_radiation_type MoK\a
_diffrn_radiation_wavelength 0.71073
_diffrn_reflns_av_R_equivalents 0.053
_diffrn_reflns_av_sigmaI/netI 0.0413
_diffrn_reflns_limit_h_max 30
_diffrn_reflns_limit_h_min -29
_diffrn_reflns_limit_k_max 6
_diffrn_reflns_limit_k_min -5
_diffrn_reflns_limit_l_max 10
_diffrn_reflns_limit_l_min -10
_diffrn_reflns_number 4345
_diffrn_reflns_theta_full 28.26
_diffrn_reflns_theta_max 28.3
_diffrn_reflns_theta_min 2.6
_diffrn_standards_decay_% <2
_diffrn_standards_number 0
_exptl_absorpt_coefficient_mu 9.270
_exptl_absorpt_correction_T_max 0.757
_exptl_absorpt_correction_T_min 0.355
_exptl_absorpt_correction_type multi-scan
_exptl_absorpt_process_details '(SCALEPACK; Otwinowski & Minor, 1997)'
_exptl_crystal_colour colourless
_exptl_crystal_density_diffrn 2.226
_exptl_crystal_density_method 'not measured'
_exptl_crystal_description lath
_exptl_crystal_F_000 556
_exptl_crystal_size_max 0.17
_exptl_crystal_size_mid 0.05
_exptl_crystal_size_min 0.03
_refine_diff_density_max 0.75
_refine_diff_density_min -0.84
_refine_ls_abs_structure_details 'Flack, (1983), with 746 Friedel pairs'
_refine_ls_abs_structure_Flack -0.005(9)
_refine_ls_extinction_coef 0.0030(3)
_refine_ls_extinction_expression Fc^*^=kFc[1+0.001xFc^2^\l^3^/sin(2\q)]^-1/4^
_refine_ls_extinction_method 'SHELXL97 (Sheldrick, 1997)'
_refine_ls_goodness_of_fit_ref 1.041
_refine_ls_hydrogen_treatment constr
_refine_ls_matrix_type full
_refine_ls_number_parameters 115
_refine_ls_number_reflns 1960
_refine_ls_number_restraints 1
_refine_ls_restrained_S_all 1.041
_refine_ls_R_factor_all 0.023
_refine_ls_R_factor_gt 0.023
_refine_ls_shift/su_max 0.001
_refine_ls_shift/su_mean 0.000
_refine_ls_structure_factor_coef Fsqd
_refine_ls_weighting_details 'calc w = 1/[\s^2^(Fo^2^)+4.7102P] where P=(Fo^2^+2Fc^2^)/3'
_refine_ls_weighting_scheme calc
_refine_ls_wR_factor_gt 0.050
_refine_ls_wR_factor_ref 0.050
_reflns_number_gt 1959
_reflns_number_total 1960
_reflns_threshold_expression I>2\s(I)
_cod_data_source_file em1000.cif
_cod_data_source_block I
_cod_depositor_comments
;
The following automatic conversions were performed:
'_symmetry_cell_setting' value 'Monoclinic' changed to 'monoclinic'
according to '/home/saulius/struct/CIF-dictionaries/cif_core.dic'
dictionary named 'cif_core.dic' version 2.4.1 from 2010-06-29.

Automatic conversion script
Id: cif_fix_enum 1527 2010-12-29 10:47:43Z saulius 

The following automatic conversions were performed:

'_chemical_melting_point' value '489-492 K' was changed to
'490.5(15)' - the average value was taken and precision was
estimated.

Automatic conversion script
Id: cif_fix_values 1646 2011-03-28 12:23:43Z adriana 

The following automatic conversions were performed:

'_chemical_melting_point' value '489-492 K' was changed to
'490.5(15)' - the average value was taken and precision was
estimated.

'_symmetry_cell_setting' value 'Monoclinic' changed to
'monoclinic' according to
/home/saulius/struct/CIF-dictionaries/cif_core.dic dictionary named
'cif_core.dic' version 2.4.1 from 2010-06-29.

Automatic conversion script
Id: cif_fix_values 1715 2011-07-08 13:25:40Z adriana 
;
_cod_original_sg_symbol_H-M 'C 2'
_cod_database_code 2014973
_cod_database_fobs_code 2014973

loop_
_symmetry_equiv_pos_as_xyz
'x, y, z'
'-x, y, -z'
'x+1/2, y+1/2, z'
'-x+1/2, y+1/2, -z'

loop_
_atom_site_label
_atom_site_fract_x
_atom_site_fract_y
_atom_site_fract_z
_atom_site_U_iso_or_equiv
_atom_site_adp_type
_atom_site_calc_flag
_atom_site_refinement_flags
_atom_site_occupancy
_atom_site_disorder_assembly
_atom_site_disorder_group
_atom_site_type_symbol
Hg1 0.0000 0.00000(2) 0.0000 0.01570(10) Uani d S 1 . . Hg
S1 0.00604(5) -0.0010(7) 0.29842(12) 0.0177(2) Uani d . 1 . . S
S2 0.10139(7) 0.3598(3) 0.55952(17) 0.0253(3) Uani d . 1 . . S
N1 0.0790(2) 0.3789(9) 0.2311(5) 0.0156(9) Uani d . 1 . . N
N2 0.1417(2) 0.5766(8) 0.4869(6) 0.0240(12) Uani d . 1 . . N
C1 0.0619(2) 0.2499(10) 0.3498(6) 0.0164(10) Uani d . 1 . . C
C2 0.1238(2) 0.5585(9) 0.3124(6) 0.0180(15) Uani d . 1 . . C
C3 0.1498(2) 0.7291(10) 0.2051(7) 0.0166(10) Uani d . 1 . . C
C4 0.1296(2) 0.7040(10) 0.0220(7) 0.0174(10) Uani d . 1 . . C
H4 0.1002 0.5712 -0.0332 0.021 Uiso calc R 1 . . H
C5 0.1525(3) 0.8728(11) -0.0802(7) 0.0191(11) Uani d . 1 . . C
H5 0.1387 0.8547 -0.2048 0.023 Uiso calc R 1 . . H
C6 0.1953(2) 1.0677(9) 0.0002(7) 0.0197(13) Uani d . 1 . . C
H6 0.2102 1.1852 -0.0697 0.024 Uiso calc R 1 . . H
C7 0.2165(3) 1.0912(10) 0.1838(7) 0.0200(11) Uani d . 1 . . C
H7 0.2467 1.2209 0.2389 0.024 Uiso calc R 1 . . H
C8 0.1935(2) 0.9258(10) 0.2845(7) 0.0198(12) Uani d . 1 . . C
H8 0.2073 0.9449 0.4090 0.024 Uiso calc R 1 . . H

loop_
_atom_site_aniso_label
_atom_site_aniso_U_11
_atom_site_aniso_U_22
_atom_site_aniso_U_33
_atom_site_aniso_U_12
_atom_site_aniso_U_13
_atom_site_aniso_U_23
Hg1 0.01764(13) 0.01780(13) 0.01175(12) 0.000 0.00489(8) 0.000
S1 0.0212(5) 0.0207(5) 0.0120(4) -0.0003(15) 0.0063(4) -0.0007(13)
S2 0.0311(8) 0.0279(7) 0.0125(6) -0.0100(6) 0.0011(5) 0.0011(5)
N1 0.014(2) 0.0166(19) 0.016(2) -0.0018(17) 0.0047(17) -0.0024(16)
N2 0.032(3) 0.020(3) 0.017(2) -0.0060(17) 0.0034(18) 0.0017(15)
C1 0.019(3) 0.015(2) 0.014(2) 0.0018(19) 0.0042(19) -0.0001(18)
C2 0.016(2) 0.021(5) 0.016(2) 0.0020(19) 0.0040(17) -0.0002(18)
C3 0.014(2) 0.017(3) 0.019(2) 0.0049(19) 0.006(2) 0.0015(19)
C4 0.018(3) 0.016(2) 0.016(2) 0.000(2) 0.0022(19) -0.0014(19)
C5 0.018(3) 0.021(3) 0.018(2) 0.002(2) 0.004(2) 0.001(2)
C6 0.023(3) 0.017(4) 0.022(2) 0.0006(18) 0.010(2) 0.0022(17)
C7 0.016(2) 0.016(2) 0.027(3) -0.0012(17) 0.005(2) -0.0011(18)
C8 0.018(2) 0.019(3) 0.019(2) -0.0009(18) 0.003(2) -0.0010(17)

loop_
_atom_type_symbol
_atom_type_description
_atom_type_scat_dispersion_real
_atom_type_scat_dispersion_imag
_atom_type_scat_source
C C 0.0033 0.0016 'International Tables Vol C Tables 4.2.6.8 and 6.1.1.4'
H H 0.0000 0.0000 'International Tables Vol C Tables 4.2.6.8 and 6.1.1.4'
Hg Hg -2.3894 9.2266 'International Tables Vol C Tables 4.2.6.8 and 6.1.1.4'
N N 0.0061 0.0033 'International Tables Vol C Tables 4.2.6.8 and 6.1.1.4'
S S 0.1246 0.1234 'International Tables Vol C Tables 4.2.6.8 and 6.1.1.4'

loop_
_geom_angle_atom_site_label_1
_geom_angle_atom_site_label_2
_geom_angle_atom_site_label_3
_geom_angle_site_symmetry_3
_geom_angle
_geom_angle_publ_flag
S1 Hg1 S1 2 179.77(18) y
C1 S1 Hg1 . 92.00(18) y
N2 S2 C1 . 92.6(2) y
C1 N1 C2 . 109.6(4) y
C2 N2 S2 . 107.9(4) y
N1 C1 S2 . 111.3(4) y
N1 C1 S1 . 123.6(4) y
S2 C1 S1 . 125.1(3) y
N2 C2 N1 . 118.6(5) y
N2 C2 C3 . 122.0(4) y
N1 C2 C3 . 119.4(4) y
C4 C3 C8 . 119.1(5) ?
C4 C3 C2 . 120.2(5) ?
C8 C3 C2 . 120.7(5) ?
C5 C4 C3 . 120.3(5) ?
C5 C4 H4 . 119.9 ?
C3 C4 H4 . 119.9 ?
C6 C5 C4 . 120.0(5) ?
C6 C5 H5 . 120.0 ?
C4 C5 H5 . 120.0 ?
C5 C6 C7 . 120.1(5) ?
C5 C6 H6 . 119.9 ?
C7 C6 H6 . 119.9 ?
C8 C7 C6 . 119.8(5) ?
C8 C7 H7 . 120.1 ?
C6 C7 H7 . 120.1 ?
C7 C8 C3 . 120.8(5) ?
C7 C8 H8 . 119.6 ?
C3 C8 H8 . 119.6 ?

loop_
_geom_bond_atom_site_label_1
_geom_bond_atom_site_label_2
_geom_bond_site_symmetry_2
_geom_bond_distance
_geom_bond_publ_flag
Hg1 S1 . 2.353(2) y
Hg1 S1 2 2.353(2) ?
S1 C1 . 1.749(6) y
S2 N2 . 1.653(5) y
S2 C1 . 1.724(5) y
N1 C1 . 1.312(7) y
N1 C2 . 1.365(6) y
N2 C2 . 1.328(7) y
C2 C3 . 1.471(7) ?
C3 C4 . 1.396(7) ?
C3 C8 . 1.405(7) ?
C4 C5 . 1.393(8) ?
C4 H4 . 0.9500 ?
C5 C6 . 1.390(7) ?
C5 H5 . 0.9500 ?
C6 C7 . 1.399(8) ?
C6 H6 . 0.9500 ?
C7 C8 . 1.377(8) ?
C7 H7 . 0.9500 ?
C8 H8 . 0.9500 ?

loop_
_geom_torsion_atom_site_label_1
_geom_torsion_atom_site_label_2
_geom_torsion_atom_site_label_3
_geom_torsion_atom_site_label_4
_geom_torsion
_geom_torsion_publ_flag
C1 S2 N2 C2 0.4(4) ?
C2 N1 C1 S2 0.8(5) ?
C2 N1 C1 S1 -179.1(4) ?
N2 S2 C1 N1 -0.8(4) ?
N2 S2 C1 S1 179.2(4) ?
Hg1 S1 C1 N1 7.1(5) y
Hg1 S1 C1 S2 -172.8(3) ?
S2 N2 C2 N1 0.0(6) ?
S2 N2 C2 C3 178.7(4) ?
C1 N1 C2 N2 -0.5(7) ?
C1 N1 C2 C3 -179.3(5) ?
N2 C2 C3 C4 -179.9(5) ?
N1 C2 C3 C4 -1.2(7) y
N2 C2 C3 C8 -2.3(8) ?
N1 C2 C3 C8 176.5(5) ?
C8 C3 C4 C5 -0.3(8) ?
C2 C3 C4 C5 177.4(5) ?
C3 C4 C5 C6 -0.2(8) ?
C4 C5 C6 C7 1.3(8) ?
C5 C6 C7 C8 -1.9(8) ?
C6 C7 C8 C3 1.4(8) ?
C4 C3 C8 C7 -0.3(8) ?
C2 C3 C8 C7 -178.0(5) ?
